data_1554307
loop_
_publ_author_name
'Wang, Jun-Fei'
'Yao, Yuhang'
'Ning, Yingying'
'Meng, Yin-Shan'
'Hou, Chun-Liang'
'Zhang, Jing'
'Zhang, Jun-Long'

_publ_section_title
;
 The design of rigid cyclic tripyrrins: the importance of intermolecular
 interactions on aggregation and luminescence
;
_journal_issue 12
_journal_name_full 'Organic Chemistry Frontiers'
_journal_page_first 1877
_journal_paper_doi 10.1039/C8QO00313K
_journal_volume 5
_journal_year 2018
_chemical_formula_moiety 'C34 H7 Br2 F10 N5 O2, 0.5(C8 O2)'
_chemical_formula_sum 'C38 H7 Br2 F10 N5 O3'
_chemical_formula_weight 931.31
_space_group_crystal_system orthorhombic
_space_group_IT_number 62
_space_group_name_Hall '-P 2ac 2n'
_space_group_name_H-M_alt 'P n m a'
_atom_sites_solution_hydrogens geom
_audit_creation_date 2017-04-06
_audit_creation_method
;
Olex2 1.2
(compiled 2016.08.25 svn.r3337 for OlexSys, GUI svn.r5227)
;
_audit_update_record
;
2017-10-24 deposited with the CCDC.
2018-04-11 downloaded from the CCDC.
;
_cell_angle_alpha 90
_cell_angle_beta 90
_cell_angle_gamma 90
_cell_formula_units_Z 4
_cell_length_a 18.5573(10)
_cell_length_b 18.3335(13)
_cell_length_c 14.8419(10)
_cell_measurement_reflns_used 8308
_cell_measurement_temperature 180.00(10)
_cell_measurement_theta_max 26.2310
_cell_measurement_theta_min 4.1740
_cell_volume 5049.5(6)
_computing_cell_refinement 'CrysAlisPro 1.171.39.16b (Rigaku OD, 2015)'
_computing_data_collection 'CrysAlisPro 1.171.39.16b (Rigaku OD, 2015)'
_computing_data_reduction 'CrysAlisPro 1.171.39.16b (Rigaku OD, 2015)'
_computing_molecular_graphics 'Olex2 (Dolomanov et al., 2009)'
_computing_publication_material 'Olex2 (Dolomanov et al., 2009)'
_computing_structure_refinement 'ShelXL (Sheldrick, 2015)'
_diffrn_ambient_environment N~2~
_diffrn_ambient_temperature 180.00(10)
_diffrn_detector 'CCD plate'
_diffrn_measured_fraction_theta_full 0.996
_diffrn_measured_fraction_theta_max 0.996
_diffrn_measurement_details
;
List of Runs (angles in degrees, time in seconds):

  # Type    Start    End  Width  t~exp~   \w     \q     \k     \f   Frames
#--------------------------------------------------------------------------
  1  \w     54.00  80.00   0.50    2.00    --   -0.90  57.00  60.00   52
  2  \w     56.00  82.00   0.50    2.00    --   -0.90  57.00 -60.00   52
  3  \w     54.00  88.00   0.50    2.00    --   -0.90  57.00-120.00   68
  4  \w     34.00  60.00   0.50    2.00    --   -0.90  57.00-150.00   52
  5  \w     36.00  90.00   0.50    2.00    --    1.30  57.00-180.00  108
  6  \w      6.00  31.00   0.50    2.00    --   -0.90  57.00-120.00   50
  7  \w    -22.00   3.00   0.50    2.00    --   -0.90  57.00-150.00   50
  8  \w    -24.00  55.00   0.50    2.00    --    1.30  57.00 -30.00  158
  9  \w    -25.00  20.00   0.50    2.00    --   -0.90  57.00  90.00   90
;
_diffrn_measurement_device 'four-circle diffractometer'
_diffrn_measurement_device_type 'XtaLAB Pro: Kappa single'
_diffrn_measurement_method '\w scans'
_diffrn_orient_matrix_type 'CrysAlisPro convention (1999,Acta A55,543-557)'
_diffrn_orient_matrix_UB_11 0.0224958000
_diffrn_orient_matrix_UB_12 -0.0007620000
_diffrn_orient_matrix_UB_13 -0.0386093000
_diffrn_orient_matrix_UB_21 0.0298926000
_diffrn_orient_matrix_UB_22 -0.0092363000
_diffrn_orient_matrix_UB_23 0.0275106000
_diffrn_orient_matrix_UB_31 -0.0077776000
_diffrn_orient_matrix_UB_32 -0.0375787000
_diffrn_orient_matrix_UB_33 -0.0060007000
_diffrn_radiation_monochromator graphite
_diffrn_radiation_probe x-ray
_diffrn_radiation_type MoK\a
_diffrn_radiation_wavelength 0.71073
_diffrn_reflns_av_R_equivalents 0.0646
_diffrn_reflns_av_unetI/netI 0.0247
_diffrn_reflns_Laue_measured_fraction_full 0.996
_diffrn_reflns_Laue_measured_fraction_max 0.996
_diffrn_reflns_limit_h_max 22
_diffrn_reflns_limit_h_min -22
_diffrn_reflns_limit_k_max 21
_diffrn_reflns_limit_k_min -21
_diffrn_reflns_limit_l_max 17
_diffrn_reflns_limit_l_min -17
_diffrn_reflns_number 52350
_diffrn_reflns_point_group_measured_fraction_full 0.996
_diffrn_reflns_point_group_measured_fraction_max 0.996
_diffrn_reflns_theta_full 24.996
_diffrn_reflns_theta_max 24.996
_diffrn_reflns_theta_min 3.512
_diffrn_source 'fine-focus sealed X-ray tube'
_diffrn_source_type 'Enhance (Mo) X-ray Source'
_exptl_absorpt_coefficient_mu 1.676
_exptl_absorpt_correction_T_max 1.00000
_exptl_absorpt_correction_T_min 0.77028
_exptl_absorpt_correction_type multi-scan
_exptl_absorpt_process_details
;
CrysAlisPro 1.171.39.16b (Rigaku Oxford Diffraction, 2015)
Empirical absorption correction using spherical harmonics,
 implemented in SCALE3 ABSPACK scaling algorithm.
;
_exptl_crystal_colour red
_exptl_crystal_colour_primary red
_exptl_crystal_density_diffrn 1.225
_exptl_crystal_description block
_exptl_crystal_F_000 1816
_exptl_crystal_size_max 0.35
_exptl_crystal_size_mid 0.25
_exptl_crystal_size_min 0.24
_refine_diff_density_max 0.681
_refine_diff_density_min -0.622
_refine_diff_density_rms 0.083
_refine_ls_extinction_method none
_refine_ls_goodness_of_fit_ref 1.065
_refine_ls_hydrogen_treatment constr
_refine_ls_matrix_type full
_refine_ls_number_parameters 274
_refine_ls_number_reflns 4591
_refine_ls_number_restraints 6
_refine_ls_restrained_S_all 1.072
_refine_ls_R_factor_all 0.0938
_refine_ls_R_factor_gt 0.0702
_refine_ls_shift/su_max 0.000
_refine_ls_shift/su_mean 0.000
_refine_ls_structure_factor_coef Fsqd
_refine_ls_weighting_details 'w=1/[\s^2^(Fo^2^)+(0.0845P)^2^+17.2556P] where P=(Fo^2^+2Fc^2^)/3'
_refine_ls_weighting_scheme calc
_refine_ls_wR_factor_gt 0.1845
_refine_ls_wR_factor_ref 0.2056
_reflns_Friedel_coverage 0.000
_reflns_number_gt 3466
_reflns_number_total 4591
_reflns_threshold_expression 'I > 2\s(I)'
_cod_data_source_file c8qo00313k2.cif
_cod_data_source_block 170406_sq
_cod_original_cell_volume 5049.5(5)
_cod_database_code 1554307
_chemical_oxdiff_formula 'C40 h40 N4 O4 Br2'
_shelx_space_group_comment
;
The symmetry employed for this shelxl refinement is uniquely defined
by the following loop, which should always be used as a source of
symmetry information in preference to the above space-group names.
They are only intended as comments.
;
_reflns_odcompleteness_completeness 99.58
_reflns_odcompleteness_iscentric 1
_reflns_odcompleteness_theta 27.42
_olex2_refinement_description
;
1. Fixed Uiso
 At 1.2 times of:
  All C(H) groups, All N(H) groups
2. Uiso/Uaniso restraints and constraints
Uanis(C40) \\sim Ueq, Uanis(C40) \\sim Ueq: with sigma of 0.01 and sigma for
terminal atoms of 0.01
3. Others
 Fixed Sof: C3(0.5)
4.a Aromatic/amide H refined with riding coordinates:
 N53(H53), C26(H26), C58(H58), C89(H89)
;
_shelx_shelxl_version_number 2014/7
_olex2_submission_special_instructions 'No special instructions were received'
_oxdiff_exptl_absorpt_empirical_details
;
Empirical correction (ABSPACK) includes:
- Absorption correction using spherical harmonics
- Frame scaling
;
_oxdiff_exptl_absorpt_empirical_full_max 1.189
_oxdiff_exptl_absorpt_empirical_full_min 0.826
_platon_squeeze_void_probe_radius 1.20

loop_
_space_group_symop_operation_xyz
'x, y, z'
'-x+1/2, -y, z+1/2'
'x+1/2, -y+1/2, -z+1/2'
'-x, y+1/2, -z'
'-x, -y, -z'
'x-1/2, y, -z-1/2'
'-x-1/2, y-1/2, z-1/2'
'x, -y-1/2, z'

loop_
_atom_site_label
_atom_site_type_symbol
_atom_site_fract_x
_atom_site_fract_y
_atom_site_fract_z
_atom_site_U_iso_or_equiv
_atom_site_adp_type
_atom_site_occupancy
_atom_site_site_symmetry_order
_atom_site_calc_flag
_atom_site_refinement_flags_posn
_atom_site_refinement_flags_adp
_atom_site_refinement_flags_occupancy
_atom_site_disorder_assembly
_atom_site_disorder_group
Br8 Br 0.40099(3) 0.65767(4) 0.32842(5) 0.0723(3) Uani 1 1 d . . . . .
F8 F 0.68765(19) 0.5507(2) -0.0594(2) 0.0662(9) Uani 1 1 d . . . . .
F9 F 0.7040(2) 0.5655(2) 0.2554(2) 0.0831(13) Uani 1 1 d . . . . .
F17 F 0.86082(18) 0.4130(2) 0.0959(3) 0.0728(10) Uani 1 1 d . . . . .
F25 F 0.8139(2) 0.4686(2) 0.2528(2) 0.0809(12) Uani 1 1 d . . . . .
F30 F 0.7961(2) 0.4528(2) -0.0609(2) 0.0866(13) Uani 1 1 d . . . . .
N53 N 0.6107(3) 0.7500 0.0993(4) 0.0357(12) Uani 1 2 d S T P . .
H53 H 0.5637 0.7500 0.1075 0.043 Uiso 1 2 calc RS T P . .
O57 O 0.37910(18) 0.59991(19) 0.1374(3) 0.0588(11) Uani 1 1 d . . . . .
N59 N 0.3404(3) 0.6490(3) -0.0830(3) 0.0447(12) Uani 1 1 d . . . . .
N65 N 0.5009(2) 0.6292(2) 0.1157(3) 0.0433(10) Uani 1 1 d . . . . .
C5 C 0.5638(2) 0.5860(3) 0.1107(3) 0.0392(11) Uani 1 1 d . . . . .
C4 C 0.6523(2) 0.6885(3) 0.0920(3) 0.0376(10) Uani 1 1 d . . . . .
C26 C 0.7231(3) 0.7120(3) 0.0768(3) 0.0428(11) Uani 1 1 d . . . . .
H26 H 0.7639 0.6815 0.0681 0.051 Uiso 1 1 calc R . . . .
C30 C 0.3805(3) 0.7118(3) 0.2228(5) 0.0559(15) Uani 1 1 d . . . . .
C41 C 0.6314(2) 0.6141(3) 0.1000(3) 0.0367(10) Uani 1 1 d . . . . .
C44 C 0.6916(2) 0.5599(2) 0.0979(3) 0.0364(10) Uani 1 1 d . . . . .
C49 C 0.4506(3) 0.5813(3) 0.1278(4) 0.0461(12) Uani 1 1 d . . . . .
C58 C 0.5443(3) 0.5090(3) 0.1202(3) 0.0434(11) Uani 1 1 d . . . . .
H58 H 0.5767 0.4688 0.1192 0.052 Uiso 1 1 calc R . . . .
C62 C 0.8063(3) 0.4618(3) 0.0963(4) 0.0472(12) Uani 1 1 d . . . . .
C74 C 0.7174(3) 0.5306(3) 0.0187(3) 0.0416(11) Uani 1 1 d . . . . .
C77 C 0.7743(3) 0.4818(3) 0.0171(4) 0.0500(13) Uani 1 1 d . . . . .
C89 C 0.4724(3) 0.5054(3) 0.1308(4) 0.0497(13) Uani 1 1 d . . . . .
H89 H 0.4430 0.4634 0.1383 0.060 Uiso 1 1 calc R . . . .
C0AA C 0.3700(3) 0.6755(3) 0.1423(5) 0.0565(16) Uani 1 1 d . . . . .
C24 C 0.7262(3) 0.5380(3) 0.1760(3) 0.0462(12) Uani 1 1 d . . . . .
C27 C 0.7830(3) 0.4898(3) 0.1760(3) 0.0480(12) Uani 1 1 d . . . . .
C29 C 0.3549(3) 0.7117(3) 0.0627(5) 0.0539(14) Uani 1 1 d . . . . .
C40 C 0.3443(3) 0.6687(3) -0.0277(7) 0.0677(19) Uani 1 1 d . U . . .
O1 O 0.1971(4) 0.7500 0.0794(7) 0.130(4) Uani 1 2 d S T P A .
C1 C 0.1731(7) 0.7500 0.1682(9) 0.120(5) Uani 1 2 d S T P A .
C2 C 0.1397(8) 0.7500 0.0180(10) 0.120(5) Uani 1 2 d S T P . .
C1AA C 0.0946(7) 0.7500 0.1663(10) 0.208(14) Uani 1 2 d S T P . .
C3 C 0.0778(8) 0.7779(9) 0.0672(10) 0.091(6) Uani 0.5 1 d . . . A 1

loop_
_atom_site_aniso_label
_atom_site_aniso_U_11
_atom_site_aniso_U_22
_atom_site_aniso_U_33
_atom_site_aniso_U_23
_atom_site_aniso_U_13
_atom_site_aniso_U_12
Br8 0.0502(4) 0.0801(5) 0.0866(5) 0.0136(4) 0.0108(3) 0.0000(3)
F8 0.075(2) 0.086(2) 0.0375(16) -0.0063(16) -0.0109(15) 0.0267(19)
F9 0.118(3) 0.099(3) 0.0332(16) -0.0088(17) -0.0068(18) 0.053(2)
F17 0.0551(19) 0.071(2) 0.092(3) -0.0039(19) -0.0054(18) 0.0304(17)
F25 0.101(3) 0.081(2) 0.061(2) 0.0003(19) -0.034(2) 0.038(2)
F30 0.097(3) 0.107(3) 0.057(2) -0.022(2) 0.0108(19) 0.049(2)
N53 0.032(3) 0.035(3) 0.040(3) 0.000 0.003(2) 0.000
O57 0.0320(17) 0.0360(19) 0.108(3) 0.007(2) 0.0060(19) -0.0003(15)
N59 0.054(3) 0.049(3) 0.031(2) -0.003(2) 0.002(2) 0.009(2)
N65 0.032(2) 0.034(2) 0.064(3) 0.0037(19) 0.0052(19) 0.0027(17)
C5 0.037(2) 0.037(3) 0.043(3) 0.001(2) 0.003(2) 0.006(2)
C4 0.036(2) 0.039(2) 0.037(2) 0.001(2) -0.002(2) 0.001(2)
C26 0.032(2) 0.041(2) 0.055(3) -0.003(2) -0.002(2) 0.003(2)
C30 0.027(2) 0.050(3) 0.091(4) -0.003(3) 0.016(3) -0.001(2)
C41 0.035(2) 0.041(3) 0.035(2) 0.000(2) -0.0011(19) 0.007(2)
C44 0.034(2) 0.035(2) 0.040(2) 0.003(2) 0.000(2) 0.0001(19)
C49 0.035(2) 0.036(3) 0.067(3) 0.005(2) 0.003(2) -0.001(2)
C58 0.042(3) 0.035(3) 0.054(3) 0.006(2) 0.000(2) 0.005(2)
C62 0.032(2) 0.044(3) 0.065(3) 0.000(3) -0.005(2) 0.008(2)
C74 0.037(2) 0.051(3) 0.038(3) -0.002(2) -0.003(2) 0.004(2)
C77 0.049(3) 0.054(3) 0.047(3) -0.009(3) 0.010(2) 0.008(3)
C89 0.042(3) 0.036(3) 0.072(4) 0.005(3) 0.002(3) -0.005(2)
C0AA 0.023(2) 0.043(3) 0.104(5) 0.011(3) 0.011(3) 0.000(2)
C24 0.056(3) 0.046(3) 0.037(3) -0.004(2) -0.003(2) 0.009(2)
C27 0.052(3) 0.044(3) 0.049(3) 0.000(2) -0.015(2) 0.010(2)
C29 0.029(2) 0.038(3) 0.095(4) -0.006(3) 0.006(3) 0.000(2)
C40 0.038(3) 0.041(3) 0.124(6) 0.033(4) 0.003(4) 0.002(3)
O1 0.056(4) 0.206(11) 0.129(8) 0.000 0.015(5) 0.000
C1 0.068(7) 0.210(17) 0.081(8) 0.000 0.009(6) 0.000
C2 0.092(9) 0.169(14) 0.099(10) 0.000 0.000(8) 0.000
C1AA 0.053(7) 0.49(4) 0.079(9) 0.000 -0.013(6) 0.000
C3 0.065(8) 0.126(16) 0.083(9) 0.006(8) -0.024(7) 0.020(8)

loop_
_atom_type_symbol
_atom_type_description
_atom_type_scat_dispersion_real
_atom_type_scat_dispersion_imag
_atom_type_scat_source
C C 0.0033 0.0016 'International Tables Vol C Tables 4.2.6.8 and 6.1.1.4'
H H 0.0000 0.0000 'International Tables Vol C Tables 4.2.6.8 and 6.1.1.4'
Br Br -0.2901 2.4595 'International Tables Vol C Tables 4.2.6.8 and 6.1.1.4'
F F 0.0171 0.0103 'International Tables Vol C Tables 4.2.6.8 and 6.1.1.4'
N N 0.0061 0.0033 'International Tables Vol C Tables 4.2.6.8 and 6.1.1.4'
O O 0.0106 0.0060 'International Tables Vol C Tables 4.2.6.8 and 6.1.1.4'

loop_
_geom_angle_atom_site_label_1
_geom_angle_atom_site_label_2
_geom_angle_atom_site_label_3
_geom_angle
_geom_angle_site_symmetry_1
_geom_angle_site_symmetry_3
C4 N53 H53 124.7 8_575 .
C4 N53 H53 124.7 . .
C4 N53 C4 110.7(5) 8_575 .
C49 O57 C0AA 111.6(4) . .
C49 N65 C5 103.0(4) . .
N65 C5 C58 109.4(4) . .
C41 C5 N65 123.7(4) . .
C41 C5 C58 127.0(4) . .
N53 C4 C26 106.7(4) . .
N53 C4 C41 128.9(4) . .
C26 C4 C41 124.3(4) . .
C4 C26 H26 126.1 . .
C26 C26 C4 107.9(3) 8_575 .
C26 C26 H26 126.1 8_575 .
C30 C30 Br8 121.57(18) 8_575 .
C0AA C30 Br8 119.5(4) . .
C0AA C30 C30 118.8(3) . 8_575
C5 C41 C4 128.4(4) . .
C5 C41 C44 116.0(4) . .
C4 C41 C44 115.6(4) . .
C74 C44 C41 122.4(4) . .
C74 C44 C24 116.1(4) . .
C24 C44 C41 121.4(4) . .
O57 C49 C89 120.2(4) . .
N65 C49 O57 122.8(4) . .
N65 C49 C89 117.0(4) . .
C5 C58 H58 126.2 . .
C89 C58 C5 107.6(4) . .
C89 C58 H58 126.2 . .
F17 C62 C77 119.9(5) . .
F17 C62 C27 119.5(5) . .
C27 C62 C77 120.5(4) . .
F8 C74 C44 119.3(4) . .
F8 C74 C77 118.5(4) . .
C44 C74 C77 122.1(4) . .
F30 C77 C62 120.5(5) . .
F30 C77 C74 120.2(5) . .
C62 C77 C74 119.3(5) . .
C49 C89 H89 128.5 . .
C58 C89 C49 103.1(4) . .
C58 C89 H89 128.5 . .
C30 C0AA O57 120.3(6) . .
C30 C0AA C29 122.4(5) . .
C29 C0AA O57 117.1(6) . .
F9 C24 C44 118.8(4) . .
F9 C24 C27 118.3(4) . .
C27 C24 C44 122.8(5) . .
F25 C27 C62 119.7(5) . .
F25 C27 C24 121.2(5) . .
C62 C27 C24 119.1(5) . .
C0AA C29 C29 118.7(3) . 8_575
C0AA C29 C40 121.0(5) . .
C29 C29 C40 120.2(3) 8_575 .
N59 C40 C29 172.8(8) . .
C1 O1 C2 111.8(10) . .
O1 C1 C1AA 107.6(11) . .
O1 C2 C3 105.9(11) . 8_575
O1 C2 C3 105.9(11) . .
C3 C2 C3 41.2(14) 8_575 .
C1 C1AA C3 102.4(11) . 8_575
C1 C1AA C3 102.4(11) . .
C3 C1AA C3 37.6(12) 8_575 .
C2 C3 C1AA 101.4(10) . .

loop_
_geom_bond_atom_site_label_1
_geom_bond_atom_site_label_2
_geom_bond_distance
_geom_bond_site_symmetry_2
Br8 C30 1.894(6) .
F8 C74 1.336(5) .
F9 C24 1.346(6) .
F17 C62 1.350(6) .
F25 C27 1.334(6) .
F30 C77 1.337(6) .
N53 H53 0.8800 .
N53 C4 1.370(6) 8_575
N53 C4 1.370(6) .
O57 C49 1.377(6) .
O57 C0AA 1.398(7) .
N59 C40 0.901(9) .
N65 C5 1.411(6) .
N65 C49 1.294(6) .
C5 C41 1.365(7) .
C5 C58 1.465(7) .
C4 C26 1.402(7) .
C4 C41 1.423(7) .
C26 C26 1.392(10) 8_575
C26 H26 0.9500 .
C30 C30 1.402(11) 8_575
C30 C0AA 1.381(9) .
C41 C44 1.497(6) .
C44 C74 1.378(7) .
C44 C24 1.384(7) .
C49 C89 1.450(7) .
C58 H58 0.9500 .
C58 C89 1.346(7) .
C62 C77 1.368(7) .
C62 C27 1.361(7) .
C74 C77 1.384(7) .
C89 H89 0.9500 .
C0AA C29 1.384(9) .
C24 C27 1.375(7) .
C29 C29 1.404(10) 8_575
C29 C40 1.567(11) .
O1 C1 1.392(14) .
O1 C2 1.403(16) .
C1 C1AA 1.456(17) .
C2 C3 1.453(19) 8_575
C2 C3 1.453(19) .
C1AA C3 1.589(19) 8_575
C1AA C3 1.589(19) .

loop_
_geom_torsion_atom_site_label_1
_geom_torsion_atom_site_label_2
_geom_torsion_atom_site_label_3
_geom_torsion_atom_site_label_4
_geom_torsion
_geom_torsion_site_symmetry_1
_geom_torsion_site_symmetry_4
Br8 C30 C0AA O57 -4.3(6) . .
Br8 C30 C0AA C29 -179.9(4) . .
F8 C74 C77 F30 -3.4(8) . .
F8 C74 C77 C62 178.7(5) . .
F9 C24 C27 F25 2.4(8) . .
F9 C24 C27 C62 -179.7(5) . .
F17 C62 C77 F30 0.7(8) . .
F17 C62 C77 C74 178.6(5) . .
F17 C62 C27 F25 -0.3(8) . .
F17 C62 C27 C24 -178.3(5) . .
N53 C4 C26 C26 1.0(4) . 8_575
N53 C4 C41 C5 5.1(9) . .
N53 C4 C41 C44 -173.9(5) . .
O57 C49 C89 C58 -179.4(5) . .
O57 C0AA C29 C29 -171.6(3) . 8_575
O57 C0AA C29 C40 3.4(7) . .
N65 C5 C41 C4 0.0(8) . .
N65 C5 C41 C44 178.9(4) . .
N65 C5 C58 C89 -0.1(6) . .
N65 C49 C89 C58 0.8(7) . .
C5 N65 C49 O57 179.3(5) . .
C5 N65 C49 C89 -0.9(6) . .
C5 C41 C44 C74 92.7(6) . .
C5 C41 C44 C24 -89.3(6) . .
C5 C58 C89 C49 -0.4(6) . .
C4 N53 C4 C26 -1.7(7) 8_575 .
C4 N53 C4 C41 176.7(3) 8_575 .
C4 C41 C44 C74 -88.2(6) . .
C4 C41 C44 C24 89.8(6) . .
C26 C4 C41 C5 -176.8(5) . .
C26 C4 C41 C44 4.3(7) . .
C30 C30 C0AA O57 171.5(3) 8_575 .
C30 C30 C0AA C29 -4.1(6) 8_575 .
C30 C0AA C29 C29 4.1(6) . 8_575
C30 C0AA C29 C40 179.2(5) . .
C41 C5 C58 C89 178.9(5) . .
C41 C4 C26 C26 -177.5(4) . 8_575
C41 C44 C74 F8 -0.4(7) . .
C41 C44 C74 C77 178.4(5) . .
C41 C44 C24 F9 1.1(8) . .
C41 C44 C24 C27 -178.1(5) . .
C44 C74 C77 F30 177.8(5) . .
C44 C74 C77 C62 -0.1(8) . .
C44 C24 C27 F25 -178.4(5) . .
C44 C24 C27 C62 -0.5(9) . .
C49 O57 C0AA C30 -81.9(6) . .
C49 O57 C0AA C29 93.9(6) . .
C49 N65 C5 C41 -178.5(5) . .
C49 N65 C5 C58 0.6(6) . .
C58 C5 C41 C4 -178.9(5) . .
C58 C5 C41 C44 0.0(7) . .
C74 C44 C24 F9 179.2(5) . .
C74 C44 C24 C27 0.0(8) . .
C77 C62 C27 F25 178.7(5) . .
C77 C62 C27 C24 0.7(8) . .
C0AA O57 C49 N65 -6.5(8) . .
C0AA O57 C49 C89 173.7(6) . .
C24 C44 C74 F8 -178.4(5) . .
C24 C44 C74 C77 0.3(7) . .
C27 C62 C77 F30 -178.3(5) . .
C27 C62 C77 C74 -0.4(8) . .
O1 C1 C1AA C3 -19.2(6) . .
O1 C1 C1AA C3 19.2(6) . 8_575
O1 C2 C3 C1AA -31.4(10) . .
C1 O1 C2 C3 -21.5(7) . 8_575
C1 O1 C2 C3 21.5(7) . .
C1 C1AA C3 C2 30.9(10) . .
C2 O1 C1 C1AA 0.000(1) . .
C3 C2 C3 C1AA 64.8(9) 8_575 .
C3 C1AA C3 C2 -63.4(9) 8_575 .

loop_
_platon_squeeze_void_nr
_platon_squeeze_void_average_x
_platon_squeeze_void_average_y
_platon_squeeze_void_average_z
_platon_squeeze_void_volume
_platon_squeeze_void_count_electrons
_platon_squeeze_void_content
1 0.016 -0.008 -0.005 1896 419 ' '
